data_2222715
loop_
_publ_author_name
'Dong, Wen-Kui'
'Tong, Jun-Feng'
'Wu, Jian-Chao'
'Li, Li'
'Yao, Jian'

_publ_section_title
;
 2,2'-Dichloro-1,1'-[(pentane-1,5-diyldioxy)bis(nitrilomethylidyne)]dibenzene
;
_journal_coeditor_code HG2535
_journal_issue 8
_journal_name_full 'Acta Crystallographica Section E'
_journal_page_first o1904
_journal_paper_doi 10.1107/S1600536809027433
_journal_volume 65
_journal_year 2009
_chemical_formula_iupac 'C19 H20 Cl2 N2 O2'
_chemical_formula_moiety 'C19 H20 Cl2 N2 O2'
_chemical_formula_sum 'C19 H20 Cl2 N2 O2'
_chemical_formula_weight 379.27
_chemical_melting_point_gt 327
_chemical_melting_point_lt 328
_chemical_name_systematic
;
2,2'-Dichloro-1,1'-[(pentane-1,5-diyldioxy)bis(nitrilomethylidyne)]dibenzene
;
_space_group_IT_number 14
_symmetry_cell_setting monoclinic
_symmetry_space_group_name_Hall '-P 2ybc'
_symmetry_space_group_name_H-M 'P 1 21/c 1'
_atom_sites_solution_hydrogens geom
_atom_sites_solution_primary direct
_atom_sites_solution_secondary difmap
_audit_creation_method SHELXL-97
_cell_angle_alpha 90.00
_cell_angle_beta 96.7470(10)
_cell_angle_gamma 90.00
_cell_formula_units_Z 4
_cell_length_a 12.5025(12)
_cell_length_b 19.7801(17)
_cell_length_c 7.8085(9)
_cell_measurement_reflns_used 1696
_cell_measurement_temperature 298(2)
_cell_measurement_theta_max 21.545
_cell_measurement_theta_min 2.633
_cell_volume 1917.7(3)
_computing_cell_refinement 'SAINT (Siemens, 1996)'
_computing_data_collection 'SMART (Siemens, 1996)'
_computing_data_reduction 'SAINT (Siemens, 1996)'
_computing_molecular_graphics 'SHELXTL (Sheldrick, 2008)'
_computing_publication_material 'SHELXTL (Sheldrick, 2008)'
_computing_structure_refinement 'SHELXL97 (Sheldrick, 2008)'
_computing_structure_solution 'SHELXS97 (Sheldrick, 2008)'
_diffrn_ambient_temperature 298(2)
_diffrn_measured_fraction_theta_full 0.999
_diffrn_measured_fraction_theta_max 0.999
_diffrn_measurement_device_type 'Bruker SMART CCD area-detector'
_diffrn_measurement_method '\f and \w'
_diffrn_radiation_monochromator graphite
_diffrn_radiation_source 'fine-focus sealed tube'
_diffrn_radiation_type MoK\a
_diffrn_radiation_wavelength 0.71073
_diffrn_reflns_av_R_equivalents 0.0476
_diffrn_reflns_av_sigmaI/netI 0.0682
_diffrn_reflns_limit_h_max 14
_diffrn_reflns_limit_h_min -11
_diffrn_reflns_limit_k_max 19
_diffrn_reflns_limit_k_min -23
_diffrn_reflns_limit_l_max 9
_diffrn_reflns_limit_l_min -9
_diffrn_reflns_number 9529
_diffrn_reflns_theta_full 25.01
_diffrn_reflns_theta_max 25.01
_diffrn_reflns_theta_min 1.64
_exptl_absorpt_coefficient_mu 0.353
_exptl_absorpt_correction_T_max 0.9077
_exptl_absorpt_correction_T_min 0.8574
_exptl_absorpt_correction_type multi-scan
_exptl_absorpt_process_details '(SADABS; Sheldrick, 1996)'
_exptl_crystal_colour colorless
_exptl_crystal_density_diffrn 1.314
_exptl_crystal_density_method 'not measured'
_exptl_crystal_description needle-like
_exptl_crystal_F_000 792
_exptl_crystal_size_max 0.45
_exptl_crystal_size_mid 0.30
_exptl_crystal_size_min 0.28
_refine_diff_density_max 0.213
_refine_diff_density_min -0.249
_refine_ls_extinction_method none
_refine_ls_goodness_of_fit_ref 1.019
_refine_ls_hydrogen_treatment constr
_refine_ls_matrix_type full
_refine_ls_number_parameters 226
_refine_ls_number_reflns 3376
_refine_ls_number_restraints 0
_refine_ls_restrained_S_all 1.019
_refine_ls_R_factor_all 0.1165
_refine_ls_R_factor_gt 0.0452
_refine_ls_shift/su_max 0.001
_refine_ls_shift/su_mean 0.000
_refine_ls_structure_factor_coef Fsqd
_refine_ls_weighting_details 'calc w=1/[\s^2^(Fo^2^)+(0.0407P)^2^+0.181P] where P=(Fo^2^+2Fc^2^)/3'
_refine_ls_weighting_scheme calc
_refine_ls_wR_factor_gt 0.0896
_refine_ls_wR_factor_ref 0.1156
_reflns_number_gt 1631
_reflns_number_total 3376
_reflns_threshold_expression I>2\s(I)
_cod_data_source_file hg2535.cif
_cod_data_source_block I
_cod_depositor_comments
;
The following automatic conversions were performed:
'_symmetry_cell_setting' value 'Monoclinic' changed to 'monoclinic'
according to '/home/saulius/struct/CIF-dictionaries/cif_core.dic'
dictionary named 'cif_core.dic' version 2.4.1 from 2010-06-29.

Automatic conversion script
Id: cif_fix_enum 1527 2010-12-29 10:47:43Z saulius 

The following automatic conversions were performed:

'_symmetry_cell_setting' value 'Monoclinic' changed to 'monoclinic'
according to /home/saulius/struct/CIF-dictionaries/cif_core.dic
dictionary named 'cif_core.dic' version 2.4.1 from 2010-06-29.

Automatic conversion script
Id: cif_fix_values 1715 2011-07-08 13:25:40Z adriana 
;
_cod_original_sg_symbol_H-M 'P 21/c'
_cod_database_code 2222715
_cod_database_fobs_code 2222715

loop_
_symmetry_equiv_pos_as_xyz
'x, y, z'
'-x, y+1/2, -z+1/2'
'-x, -y, -z'
'x, -y-1/2, z-1/2'

loop_
_atom_site_type_symbol
_atom_site_label
_atom_site_fract_x
_atom_site_fract_y
_atom_site_fract_z
_atom_site_U_iso_or_equiv
_atom_site_adp_type
_atom_site_calc_flag
_atom_site_refinement_flags
_atom_site_occupancy
_atom_site_disorder_assembly
_atom_site_disorder_group
Cl Cl1 1.35447(6) 0.01799(4) 0.52460(14) 0.0757(4) Uani d . 1 . .
Cl Cl2 0.26416(7) 0.37373(5) -0.36888(13) 0.0750(3) Uani d . 1 . .
N N1 1.03773(19) -0.03387(13) 0.2814(3) 0.0518(7) Uani d . 1 . .
N N2 0.38680(19) 0.17370(14) -0.2572(3) 0.0548(8) Uani d . 1 . .
O O1 0.98008(15) 0.02573(10) 0.2391(3) 0.0561(6) Uani d . 1 . .
O O2 0.48710(16) 0.18002(11) -0.1578(3) 0.0676(7) Uani d . 1 . .
C C1 0.8763(2) 0.00878(16) 0.1514(4) 0.0547(9) Uani d . 1 . .
H H1A 0.8361 -0.0179 0.2260 0.066 Uiso calc R 1 . .
H H1B 0.8844 -0.0175 0.0488 0.066 Uiso calc R 1 . .
C C2 0.8178(2) 0.07350(15) 0.1030(4) 0.0500(9) Uani d . 1 . .
H H2A 0.8567 0.0985 0.0231 0.060 Uiso calc R 1 . .
H H2B 0.8159 0.1010 0.2054 0.060 Uiso calc R 1 . .
C C3 0.7034(2) 0.06076(15) 0.0203(4) 0.0508(9) Uani d . 1 . .
H H3A 0.7054 0.0333 -0.0823 0.061 Uiso calc R 1 . .
H H3B 0.6646 0.0357 0.1000 0.061 Uiso calc R 1 . .
C C4 0.6438(2) 0.12609(15) -0.0285(4) 0.0514(9) Uani d . 1 . .
H H4A 0.6416 0.1533 0.0744 0.062 Uiso calc R 1 . .
H H4B 0.6833 0.1513 -0.1071 0.062 Uiso calc R 1 . .
C C5 0.5302(2) 0.11490(16) -0.1123(4) 0.0572(10) Uani d . 1 . .
H H5A 0.5302 0.0868 -0.2141 0.069 Uiso calc R 1 . .
H H5B 0.4876 0.0927 -0.0327 0.069 Uiso calc R 1 . .
C C6 1.1294(2) -0.02145(15) 0.3602(4) 0.0478(9) Uani d . 1 . .
H H6 1.1501 0.0231 0.3829 0.057 Uiso calc R 1 . .
C C7 1.2036(2) -0.07616(16) 0.4163(4) 0.0427(8) Uani d . 1 . .
C C8 1.3086(2) -0.06409(15) 0.4923(4) 0.0481(8) Uani d . 1 . .
C C9 1.3784(2) -0.11648(18) 0.5446(4) 0.0592(10) Uani d . 1 . .
H H9 1.4480 -0.1071 0.5947 0.071 Uiso calc R 1 . .
C C10 1.3447(3) -0.18221(19) 0.5225(5) 0.0696(11) Uani d . 1 . .
H H10 1.3913 -0.2176 0.5573 0.084 Uiso calc R 1 . .
C C11 1.2412(3) -0.19537(18) 0.4484(5) 0.0693(11) Uani d . 1 . .
H H11 1.2182 -0.2399 0.4323 0.083 Uiso calc R 1 . .
C C12 1.1719(2) -0.14340(17) 0.3981(4) 0.0551(9) Uani d . 1 . .
H H12 1.1020 -0.1534 0.3506 0.066 Uiso calc R 1 . .
C C13 0.3452(2) 0.23100(17) -0.2923(4) 0.0554(10) Uani d . 1 . .
H H13 0.3823 0.2697 -0.2528 0.066 Uiso calc R 1 . .
C C14 0.2399(2) 0.23755(16) -0.3936(4) 0.0434(8) Uani d . 1 . .
C C15 0.1946(2) 0.30034(15) -0.4349(4) 0.0473(8) Uani d . 1 . .
C C16 0.0941(3) 0.30657(19) -0.5273(4) 0.0618(10) Uani d . 1 . .
H H16 0.0650 0.3491 -0.5532 0.074 Uiso calc R 1 . .
C C17 0.0375(3) 0.2494(2) -0.5807(5) 0.0651(11) Uani d . 1 . .
H H17 -0.0305 0.2533 -0.6427 0.078 Uiso calc R 1 . .
C C18 0.0805(3) 0.18646(19) -0.5430(4) 0.0618(10) Uani d . 1 . .
H H18 0.0420 0.1479 -0.5802 0.074 Uiso calc R 1 . .
C C19 0.1803(2) 0.18066(16) -0.4505(4) 0.0548(9) Uani d . 1 . .
H H19 0.2088 0.1379 -0.4253 0.066 Uiso calc R 1 . .

loop_
_atom_site_aniso_label
_atom_site_aniso_U_11
_atom_site_aniso_U_22
_atom_site_aniso_U_33
_atom_site_aniso_U_12
_atom_site_aniso_U_13
_atom_site_aniso_U_23
Cl1 0.0486(5) 0.0534(6) 0.1195(9) -0.0057(4) -0.0139(5) 0.0063(6)
Cl2 0.0702(6) 0.0465(6) 0.1062(8) 0.0037(4) 0.0024(5) 0.0050(5)
N1 0.0426(17) 0.0486(18) 0.061(2) 0.0090(13) -0.0089(14) 0.0017(15)
N2 0.0388(16) 0.0545(19) 0.068(2) 0.0067(13) -0.0065(14) 0.0003(16)
O1 0.0426(13) 0.0461(15) 0.0745(17) 0.0089(10) -0.0153(11) -0.0005(12)
O2 0.0467(14) 0.0513(15) 0.097(2) 0.0068(11) -0.0232(13) 0.0020(14)
C1 0.0383(18) 0.057(2) 0.065(2) 0.0020(16) -0.0098(17) 0.0033(19)
C2 0.048(2) 0.046(2) 0.054(2) 0.0081(15) -0.0018(16) 0.0015(17)
C3 0.0424(19) 0.050(2) 0.056(2) 0.0040(15) -0.0075(16) 0.0031(18)
C4 0.047(2) 0.052(2) 0.053(2) 0.0066(16) -0.0069(16) 0.0019(18)
C5 0.047(2) 0.051(2) 0.070(3) 0.0118(16) -0.0080(18) 0.0019(19)
C6 0.0413(19) 0.041(2) 0.059(2) 0.0021(16) -0.0035(17) 0.0016(18)
C7 0.0390(19) 0.044(2) 0.045(2) 0.0003(15) 0.0024(15) 0.0028(16)
C8 0.0434(19) 0.046(2) 0.054(2) -0.0009(16) 0.0019(16) 0.0038(17)
C9 0.041(2) 0.058(3) 0.076(3) 0.0084(17) -0.0022(18) 0.010(2)
C10 0.063(3) 0.054(3) 0.088(3) 0.0170(19) -0.005(2) 0.014(2)
C11 0.067(3) 0.047(2) 0.091(3) 0.0034(19) -0.006(2) 0.000(2)
C12 0.043(2) 0.051(2) 0.068(3) -0.0020(16) -0.0066(17) 0.0000(19)
C13 0.049(2) 0.041(2) 0.074(3) 0.0053(16) -0.0004(19) 0.0019(19)
C14 0.0370(19) 0.049(2) 0.044(2) 0.0076(16) 0.0047(15) 0.0023(17)
C15 0.048(2) 0.044(2) 0.051(2) 0.0067(16) 0.0080(17) 0.0059(17)
C16 0.053(2) 0.058(3) 0.073(3) 0.0161(19) 0.0045(19) 0.015(2)
C17 0.047(2) 0.080(3) 0.066(3) 0.008(2) -0.0041(19) 0.013(2)
C18 0.051(2) 0.066(3) 0.067(3) 0.0014(18) -0.0002(19) -0.005(2)
C19 0.050(2) 0.048(2) 0.065(3) 0.0079(17) -0.0004(18) 0.0007(19)

loop_
_atom_type_symbol
_atom_type_description
_atom_type_scat_dispersion_real
_atom_type_scat_dispersion_imag
_atom_type_scat_source
C C 0.0033 0.0016 'International Tables Vol C Tables 4.2.6.8 and 6.1.1.4'
H H 0.0000 0.0000 'International Tables Vol C Tables 4.2.6.8 and 6.1.1.4'
O O 0.0106 0.0060 'International Tables Vol C Tables 4.2.6.8 and 6.1.1.4'
N N 0.0061 0.0033 'International Tables Vol C Tables 4.2.6.8 and 6.1.1.4'
Cl Cl 0.1484 0.1585 'International Tables Vol C Tables 4.2.6.8 and 6.1.1.4'

loop_
_geom_angle_atom_site_label_1
_geom_angle_atom_site_label_2
_geom_angle_atom_site_label_3
_geom_angle_site_symmetry_1
_geom_angle_site_symmetry_3
_geom_angle
_geom_angle_publ_flag
C6 N1 O1 . . 111.4(2) ?
C13 N2 O2 . . 111.0(3) ?
N1 O1 C1 . . 109.1(2) ?
N2 O2 C5 . . 110.2(2) ?
O1 C1 C2 . . 107.9(2) ?
O1 C1 H1A . . 110.1 ?
C2 C1 H1A . . 110.1 ?
O1 C1 H1B . . 110.1 ?
C2 C1 H1B . . 110.1 ?
H1A C1 H1B . . 108.4 ?
C1 C2 C3 . . 111.9(2) ?
C1 C2 H2A . . 109.2 ?
C3 C2 H2A . . 109.2 ?
C1 C2 H2B . . 109.2 ?
C3 C2 H2B . . 109.2 ?
H2A C2 H2B . . 107.9 ?
C4 C3 C2 . . 112.1(2) ?
C4 C3 H3A . . 109.2 ?
C2 C3 H3A . . 109.2 ?
C4 C3 H3B . . 109.2 ?
C2 C3 H3B . . 109.2 ?
H3A C3 H3B . . 107.9 ?
C5 C4 C3 . . 113.2(2) ?
C5 C4 H4A . . 108.9 ?
C3 C4 H4A . . 108.9 ?
C5 C4 H4B . . 108.9 ?
C3 C4 H4B . . 108.9 ?
H4A C4 H4B . . 107.8 ?
O2 C5 C4 . . 106.5(2) ?
O2 C5 H5A . . 110.4 ?
C4 C5 H5A . . 110.4 ?
O2 C5 H5B . . 110.4 ?
C4 C5 H5B . . 110.4 ?
H5A C5 H5B . . 108.6 ?
N1 C6 C7 . . 120.8(3) ?
N1 C6 H6 . . 119.6 ?
C7 C6 H6 . . 119.6 ?
C12 C7 C8 . . 116.7(3) ?
C12 C7 C6 . . 121.1(3) ?
C8 C7 C6 . . 122.2(3) ?
C9 C8 C7 . . 121.7(3) ?
C9 C8 Cl1 . . 118.2(2) ?
C7 C8 Cl1 . . 120.1(2) ?
C10 C9 C8 . . 119.9(3) ?
C10 C9 H9 . . 120.0 ?
C8 C9 H9 . . 120.0 ?
C9 C10 C11 . . 119.4(3) ?
C9 C10 H10 . . 120.3 ?
C11 C10 H10 . . 120.3 ?
C12 C11 C10 . . 120.6(3) ?
C12 C11 H11 . . 119.7 ?
C10 C11 H11 . . 119.7 ?
C11 C12 C7 . . 121.7(3) ?
C11 C12 H12 . . 119.2 ?
C7 C12 H12 . . 119.2 ?
N2 C13 C14 . . 121.3(3) ?
N2 C13 H13 . . 119.4 ?
C14 C13 H13 . . 119.4 ?
C15 C14 C19 . . 117.4(3) ?
C15 C14 C13 . . 121.5(3) ?
C19 C14 C13 . . 121.0(3) ?
C16 C15 C14 . . 121.6(3) ?
C16 C15 Cl2 . . 118.3(3) ?
C14 C15 Cl2 . . 120.1(2) ?
C17 C16 C15 . . 119.4(3) ?
C17 C16 H16 . . 120.3 ?
C15 C16 H16 . . 120.3 ?
C16 C17 C18 . . 120.4(3) ?
C16 C17 H17 . . 119.8 ?
C18 C17 H17 . . 119.8 ?
C19 C18 C17 . . 119.8(3) ?
C19 C18 H18 . . 120.1 ?
C17 C18 H18 . . 120.1 ?
C18 C19 C14 . . 121.3(3) ?
C18 C19 H19 . . 119.3 ?
C14 C19 H19 . . 119.3 ?

loop_
_geom_bond_atom_site_label_1
_geom_bond_atom_site_label_2
_geom_bond_site_symmetry_2
_geom_bond_distance
_geom_bond_publ_flag
Cl1 C8 . 1.731(3) ?
Cl2 C15 . 1.739(3) ?
N1 C6 . 1.260(3) ?
N1 O1 . 1.401(3) ?
N2 C13 . 1.264(3) ?
N2 O2 . 1.401(3) ?
O1 C1 . 1.434(3) ?
O2 C5 . 1.425(3) ?
C1 C2 . 1.500(4) ?
C1 H1A . 0.9700 ?
C1 H1B . 0.9700 ?
C2 C3 . 1.520(4) ?
C2 H2A . 0.9700 ?
C2 H2B . 0.9700 ?
C3 C4 . 1.518(4) ?
C3 H3A . 0.9700 ?
C3 H3B . 0.9700 ?
C4 C5 . 1.508(3) ?
C4 H4A . 0.9700 ?
C4 H4B . 0.9700 ?
C5 H5A . 0.9700 ?
C5 H5B . 0.9700 ?
C6 C7 . 1.459(4) ?
C6 H6 . 0.9300 ?
C7 C12 . 1.390(4) ?
C7 C8 . 1.396(4) ?
C8 C9 . 1.385(4) ?
C9 C10 . 1.371(4) ?
C9 H9 . 0.9300 ?
C10 C11 . 1.379(4) ?
C10 H10 . 0.9300 ?
C11 C12 . 1.371(4) ?
C11 H11 . 0.9300 ?
C12 H12 . 0.9300 ?
C13 C14 . 1.459(4) ?
C13 H13 . 0.9300 ?
C14 C15 . 1.387(4) ?
C14 C19 . 1.393(4) ?
C15 C16 . 1.378(4) ?
C16 C17 . 1.373(4) ?
C16 H16 . 0.9300 ?
C17 C18 . 1.374(4) ?
C17 H17 . 0.9300 ?
C18 C19 . 1.371(4) ?
C18 H18 . 0.9300 ?
C19 H19 . 0.9300 ?

loop_
_geom_hbond_atom_site_label_D
_geom_hbond_atom_site_label_H
_geom_hbond_atom_site_label_A
_geom_hbond_site_symmetry_A
_geom_hbond_distance_DH
_geom_hbond_distance_HA
_geom_hbond_distance_DA
_geom_hbond_angle_DHA
_geom_hbond_publ_flag
C10 H10 O2 2_745 0.93 2.60 3.527(4) 177.1 y

loop_
_geom_torsion_atom_site_label_1
_geom_torsion_atom_site_label_2
_geom_torsion_atom_site_label_3
_geom_torsion_atom_site_label_4
_geom_torsion_site_symmetry_1
_geom_torsion_site_symmetry_2
_geom_torsion_site_symmetry_3
_geom_torsion_site_symmetry_4
_geom_torsion
_geom_torsion_publ_flag
C6 N1 O1 C1 . . . . -179.5(3) ?
C13 N2 O2 C5 . . . . 177.0(3) ?
N1 O1 C1 C2 . . . . -178.3(2) ?
O1 C1 C2 C3 . . . . -175.9(2) ?
C1 C2 C3 C4 . . . . 179.9(3) ?
C2 C3 C4 C5 . . . . 179.5(3) ?
N2 O2 C5 C4 . . . . 172.1(2) ?
C3 C4 C5 O2 . . . . -177.2(3) ?
O1 N1 C6 C7 . . . . -179.8(3) ?
N1 C6 C7 C12 . . . . -5.7(5) ?
N1 C6 C7 C8 . . . . 175.1(3) ?
C12 C7 C8 C9 . . . . 0.9(5) ?
C6 C7 C8 C9 . . . . -179.8(3) ?
C12 C7 C8 Cl1 . . . . -178.7(2) ?
C6 C7 C8 Cl1 . . . . 0.6(4) ?
C7 C8 C9 C10 . . . . -0.1(5) ?
Cl1 C8 C9 C10 . . . . 179.4(3) ?
C8 C9 C10 C11 . . . . -0.1(5) ?
C9 C10 C11 C12 . . . . -0.5(6) ?
C10 C11 C12 C7 . . . . 1.3(5) ?
C8 C7 C12 C11 . . . . -1.5(5) ?
C6 C7 C12 C11 . . . . 179.2(3) ?
O2 N2 C13 C14 . . . . -179.5(3) ?
N2 C13 C14 C15 . . . . -178.9(3) ?
N2 C13 C14 C19 . . . . 2.0(5) ?
C19 C14 C15 C16 . . . . 0.6(5) ?
C13 C14 C15 C16 . . . . -178.5(3) ?
C19 C14 C15 Cl2 . . . . -179.9(2) ?
C13 C14 C15 Cl2 . . . . 1.0(4) ?
C14 C15 C16 C17 . . . . -0.3(5) ?
Cl2 C15 C16 C17 . . . . -179.9(3) ?
C15 C16 C17 C18 . . . . -0.2(5) ?
C16 C17 C18 C19 . . . . 0.4(5) ?
C17 C18 C19 C14 . . . . -0.2(5) ?
C15 C14 C19 C18 . . . . -0.4(5) ?
C13 C14 C19 C18 . . . . 178.8(3) ?

loop_
_cod_related_entry_id
_cod_related_entry_database
_cod_related_entry_code
1 ChemSpider 24742865
